data_7233402
loop_
_publ_author_name
'Bhattacharya, Sudeshna'
'Bala, Sukhen'
'Mondal, Raju'

_publ_section_title
;
 Ln-MOFs using a compartmental ligand with a unique combination of
 hard--soft terminals and their magnetic, gas adsorption and luminescence
 properties
;
_journal_issue 37
_journal_name_full CrystEngComm
_journal_page_first 5665
_journal_paper_doi 10.1039/C9CE01026B
_journal_volume 21
_journal_year 2019
_chemical_formula_sum 'C90 H90 Dy2 N18 O28'
_chemical_formula_weight 2196.79
_space_group_crystal_system trigonal
_space_group_IT_number 143
_space_group_name_Hall 'P 3'
_space_group_name_H-M_alt 'P 3'
_symmetry_space_group_name_Hall 'P 3'
_symmetry_space_group_name_H-M 'P 3'
_atom_sites_solution_hydrogens mixed
_audit_creation_method SHELXL-2013
_audit_update_record
;
2016-03-08 deposited with the CCDC.    2019-08-19 downloaded from the CCDC.
;
_cell_angle_alpha 90
_cell_angle_beta 90
_cell_angle_gamma 120
_cell_formula_units_Z 1
_cell_length_a 19.1877(19)
_cell_length_b 19.1877(19)
_cell_length_c 8.5095(9)
_cell_measurement_reflns_used 2375
_cell_measurement_temperature 120(2)
_cell_measurement_theta_max 32.12
_cell_measurement_theta_min 2.68
_cell_volume 2713.2(5)
_computing_cell_refinement 'Bruker APEX-2'
_computing_data_collection 'Bruker APEX-2'
_computing_data_reduction 'Bruker SHELXTL'
_computing_molecular_graphics 'Bruker SHELXTL'
_computing_publication_material 'Bruker SHELXTL'
_computing_structure_refinement 'SHELXL-2013 (Sheldrick, 2013)'
_computing_structure_solution 'SHELXS-97 (Sheldrick, 1990)'
_diffrn_ambient_temperature 120(2)
_diffrn_detector_area_resol_mean 8
_diffrn_measured_fraction_theta_full 0.998
_diffrn_measured_fraction_theta_max 0.957
_diffrn_measurement_device_type 'Bruker APEX-2 CCD area detector'
_diffrn_measurement_method '/w scans'
_diffrn_radiation_type MoK\a
_diffrn_radiation_wavelength 0.71073
_diffrn_reflns_av_R_equivalents 0.1279
_diffrn_reflns_av_unetI/netI 0.1823
_diffrn_reflns_Laue_measured_fraction_full 0.998
_diffrn_reflns_Laue_measured_fraction_max 0.957
_diffrn_reflns_limit_h_max 28
_diffrn_reflns_limit_h_min -24
_diffrn_reflns_limit_k_max 28
_diffrn_reflns_limit_k_min -29
_diffrn_reflns_limit_l_max 12
_diffrn_reflns_limit_l_min -12
_diffrn_reflns_number 42867
_diffrn_reflns_point_group_measured_fraction_full 0.989
_diffrn_reflns_point_group_measured_fraction_max 0.877
_diffrn_reflns_theta_full 25.242
_diffrn_reflns_theta_max 32.762
_diffrn_reflns_theta_min 2.123
_exptl_absorpt_coefficient_mu 1.443
_exptl_absorpt_correction_T_max 1.0000
_exptl_absorpt_correction_T_min 0.8580
_exptl_absorpt_correction_type multi-scan
_exptl_absorpt_process_details 'SADABS v.2.03 (Bruker, 2001), wR2(int)=0.0936 before correction'
_exptl_crystal_colour Colourless
_exptl_crystal_density_diffrn 1.344
_exptl_crystal_density_meas ?
_exptl_crystal_density_method 'not measured'
_exptl_crystal_description Block
_exptl_crystal_F_000 1112
_exptl_crystal_size_max 0.14
_exptl_crystal_size_mid 0.14
_exptl_crystal_size_min 0.08
_refine_diff_density_max 1.814
_refine_diff_density_min -1.519
_refine_diff_density_rms 0.201
_refine_ls_abs_structure_details
;
 Flack x determined using 2304 quotients [(I+)-(I-)]/[(I+)+(I-)]
 (Parsons and Flack (2004), Acta Cryst. A60, s61).
;
_refine_ls_abs_structure_Flack 0.48(3)
_refine_ls_extinction_method none
_refine_ls_goodness_of_fit_ref 0.997
_refine_ls_hydrogen_treatment mixed
_refine_ls_matrix_type full
_refine_ls_number_parameters 348
_refine_ls_number_reflns 11728
_refine_ls_number_restraints 1
_refine_ls_restrained_S_all 0.997
_refine_ls_R_factor_all 0.1479
_refine_ls_R_factor_gt 0.0728
_refine_ls_shift/su_max 0.000
_refine_ls_shift/su_mean 0.000
_refine_ls_structure_factor_coef Fsqd
_refine_ls_weighting_details 'w=1/[\s^2^(Fo^2^)+(0.0835P)^2^] where P=(Fo^2^+2Fc^2^)/3'
_refine_ls_weighting_scheme calc
_refine_ls_wR_factor_gt 0.1506
_refine_ls_wR_factor_ref 0.1859
_reflns_Friedel_coverage 0.833
_reflns_Friedel_fraction_full 0.979
_reflns_Friedel_fraction_max 0.797
_reflns_number_gt 6685
_reflns_number_total 11728
_reflns_threshold_expression 'I > 2\s(I)'
_cod_data_source_file c9ce01026b2.cif
_cod_data_source_block sbj171214_0m
_cod_depositor_comments
;
The following automatic conversions were performed:

'_exptl_crystal_density_meas' value 'not measured' was changed to '?'
- the value is perceived as not measured.

Automatic conversion script
Id: cif_fix_values 4973 2017-02-22 13:04:09Z antanas 

 Adding full bibliography for 7233401--7233402.cif.
;
_cod_original_cell_volume 2713.2(6)
_cod_database_code 7233402
_shelx_space_group_comment
;
The symmetry employed for this shelxl refinement is uniquely defined
by the following loop, which should always be used as a source of
symmetry information in preference to the above space-group names.
They are only intended as comments.
;
_shelxl_version_number 2013-4

loop_
_space_group_symop_operation_xyz
'x, y, z'
'-y, x-y, z'
'-x+y, -x, z'

loop_
_atom_site_label
_atom_site_type_symbol
_atom_site_fract_x
_atom_site_fract_y
_atom_site_fract_z
_atom_site_U_iso_or_equiv
_atom_site_adp_type
_atom_site_occupancy
_atom_site_site_symmetry_order
_atom_site_calc_flag
_atom_site_refinement_flags_posn
_atom_site_refinement_flags_adp
_atom_site_refinement_flags_occupancy
Dy1 Dy 0.3333 0.6667 0.87424(9) 0.0172(5) Uani 1 3 d S T P
Dy2 Dy 0.6667 1.3333 1.47243(9) 0.0176(5) Uani 1 3 d S T P
O1A O 0.5616(10) 1.2757(10) 1.2977(19) 0.023(4) Uani 1 1 d . . .
O1 O 0.4361(10) 0.7221(10) 1.056(2) 0.021(4) Uani 1 1 d . . .
N2A N 0.3996(11) 0.8159(11) 0.849(2) 0.016(4) Uani 1 1 d . . .
N3A N 0.3874(12) 0.8738(12) 0.933(2) 0.021(5) Uani 1 1 d . . .
N2 N 0.5964(13) 1.1758(12) 1.495(2) 0.021(4) Uani 1 1 d . . .
N3 N 0.6099(10) 1.1287(11) 1.419(2) 0.018(4) Uani 1 1 d . . .
H3A H 0.6543 1.1434 1.3705 0.021 Uiso 1 1 calc R U .
O2A O 0.4356(9) 1.2389(10) 1.2843(18) 0.021(3) Uani 1 1 d . . .
O2 O 0.5719(11) 0.7665(11) 1.066(2) 0.038(5) Uani 1 1 d . . .
C12A C 0.4781(10) 1.1546(9) 1.1669(18) 0.017(5) Uiso 1 1 d . . .
C9A C 0.4603(11) 1.0193(11) 0.999(2) 0.024(5) Uani 1 1 d . . .
C9 C 0.5447(9) 0.9832(7) 1.3378(17) 0.017(5) Uani 1 1 d G . .
C10 C 0.4691(8) 0.9144(9) 1.3345(18) 0.030(7) Uani 1 1 d G . .
H10A H 0.4262 0.9136 1.3870 0.036 Uiso 1 1 calc R U .
C11 C 0.4577(7) 0.8468(7) 1.253(2) 0.021(6) Uiso 1 1 d G . .
H11B H 0.4072 0.8007 1.2506 0.026 Uiso 1 1 calc R U .
C12 C 0.5219(9) 0.8479(7) 1.1745(18) 0.025(6) Uani 1 1 d G . .
C13 C 0.5974(8) 0.9168(9) 1.1777(17) 0.025(6) Uani 1 1 d G . .
H13A H 0.6403 0.9175 1.1253 0.030 Uiso 1 1 calc R U .
C14 C 0.6088(7) 0.9844(7) 1.2594(17) 0.023(5) Uani 1 1 d G . .
H14A H 0.664(7) 1.035(6) 1.262(3) 0.027 Uiso 1 1 d R U .
C6 C 0.5261(15) 1.1345(15) 1.564(3) 0.017(5) Uiso 1 1 d . . .
C10A C 0.5335(9) 1.0903(10) 1.0071(18) 0.016(5) Uani 1 1 d . . .
H10B H 0.5775 1.0935 0.9545 0.019 Uiso 1 1 calc R U .
C6A C 0.4749(15) 0.8612(14) 0.790(3) 0.018(5) Uani 1 1 d . . .
C15 C 0.5083(14) 0.7729(14) 1.090(2) 0.016(5) Uiso 1 1 d . . .
C8 C 0.5495(14) 1.0539(15) 1.421(3) 0.024(6) Uani 1 1 d . . .
C8A C 0.4547(13) 0.9507(12) 0.913(2) 0.018(5) Uani 1 1 d . . .
C15A C 0.4906(17) 1.2267(16) 1.253(3) 0.031(7) Uani 1 1 d . . .
C11A C 0.5434(9) 1.1565(10) 1.090(2) 0.025(6) Uani 1 1 d . . .
H11A H 0.5939 1.2026 1.0955 0.031 Uiso 1 1 calc R U .
C14A C 0.3955(10) 1.0170(10) 1.075(2) 0.026(6) Uani 1 1 d . . .
H14C H 0.3456 0.9700 1.0727 0.031 Uiso 1 1 calc R U .
C7 C 0.4925(17) 1.0554(15) 1.517(3) 0.037(6) Uani 1 1 d . . .
H7A H 0.4424 1.0125 1.5441 0.044 Uiso 1 1 calc R U .
C13A C 0.4036(11) 1.0829(12) 1.155(2) 0.030(6) Uani 1 1 d . . .
H13B H 0.3586 1.0801 1.2029 0.036 Uiso 1 1 calc R U .
C7A C 0.5101(11) 0.9437(11) 0.8244(19) 0.009(3) Uani 1 1 d . . .
H7AA H 0.5606 0.9847 0.7933 0.011 Uiso 1 1 calc R U .
O2W O 0.7170(6) 0.8181(7) 1.2088(14) 0.053(3) Uani 1 1 d . . .
O3W O 0.1936(13) 0.0259(13) 0.013(3) 0.147(8) Uiso 1 1 d . . .
O1W O 0.278(3) 1.156(3) 1.240(5) 0.32(2) Uiso 1 1 d . . .
O6W O 0.0000 0.0000 0.044(8) 0.28(3) Uiso 1 3 d S . P
O4W O 0.7531(14) 1.0067(15) 1.860(3) 0.163(9) Uiso 1 1 d . . .
O5W O 0.7828(17) 0.7973(17) 1.727(4) 0.197(11) Uiso 1 1 d . . .
N1 N 0.5465(13) 1.2563(13) 1.683(2) 0.025(5) Uani 1 1 d . . .
C1 C 0.5260(16) 1.2989(15) 1.786(3) 0.028(6) Uani 1 1 d . . .
H1A H 0.5615 1.3535 1.8017 0.034 Uiso 1 1 calc R U .
C5 C 0.4933(16) 1.1793(16) 1.657(3) 0.022(6) Uiso 1 1 d . . .
C4 C 0.4197(15) 1.1410(16) 1.727(3) 0.025(6) Uani 1 1 d . . .
H4A H 0.3838 1.0872 1.7051 0.030 Uiso 1 1 calc R U .
C2 C 0.4531(15) 1.2615(14) 1.866(3) 0.026(5) Uani 1 1 d . . .
H2A H 0.4408 1.2891 1.9406 0.031 Uiso 1 1 calc R U .
C3 C 0.3990(15) 1.1815(16) 1.830(4) 0.039(8) Uani 1 1 d . . .
H3B H 0.3484 1.1558 1.8765 0.046 Uiso 1 1 calc R U .
N1A N 0.4496(12) 0.7410(11) 0.661(2) 0.018(4) Uani 1 1 d . . .
C1A C 0.4760(14) 0.7064(15) 0.564(3) 0.022(5) Uani 1 1 d . . .
H1AA H 0.4409 0.6525 0.5408 0.026 Uiso 1 1 calc R U .
C5A C 0.5021(13) 0.8211(14) 0.682(3) 0.016(5) Uani 1 1 d . . .
C4A C 0.5794(15) 0.8637(15) 0.614(3) 0.026(6) Uani 1 1 d . . .
H4AA H 0.6136 0.9179 0.6360 0.032 Uiso 1 1 calc R U .
C2A C 0.5498(16) 0.7411(16) 0.492(3) 0.040(7) Uani 1 1 d . . .
H2AA H 0.5642 0.7106 0.4292 0.047 Uiso 1 1 calc R U .
C3A C 0.6024(16) 0.8219(16) 0.515(3) 0.030(6) Uiso 1 1 d . . .
H3AB H 0.6521 0.8476 0.4649 0.036 Uiso 1 1 calc R U .

loop_
_atom_site_aniso_label
_atom_site_aniso_U_11
_atom_site_aniso_U_22
_atom_site_aniso_U_33
_atom_site_aniso_U_23
_atom_site_aniso_U_13
_atom_site_aniso_U_12
Dy1 0.0141(7) 0.0141(7) 0.0232(12) 0.000 0.000 0.0071(4)
Dy2 0.0139(7) 0.0139(7) 0.0252(12) 0.000 0.000 0.0069(4)
O1A 0.022(9) 0.016(8) 0.029(9) -0.014(7) -0.005(7) 0.008(7)
O1 0.015(8) 0.018(8) 0.035(9) 0.006(7) -0.003(7) 0.012(7)
N2A 0.006(7) 0.013(7) 0.024(9) -0.001(6) 0.008(6) 0.002(6)
N3A 0.040(11) 0.016(9) 0.014(9) -0.001(7) 0.004(7) 0.020(8)
N2 0.026(10) 0.009(7) 0.030(10) 0.001(6) -0.005(8) 0.010(7)
N3 0.003(7) 0.015(9) 0.029(11) -0.002(7) 0.002(6) 0.000(6)
O2A 0.013(6) 0.019(7) 0.029(8) -0.009(6) -0.004(5) 0.007(5)
O2 0.023(8) 0.015(8) 0.075(13) -0.009(8) -0.005(8) 0.009(6)
C9A 0.017(10) 0.025(11) 0.036(12) 0.013(9) 0.007(9) 0.015(9)
C9 0.027(12) 0.006(8) 0.016(9) -0.008(7) -0.007(8) 0.006(8)
C10 0.027(14) 0.019(12) 0.044(16) -0.001(11) -0.001(12) 0.012(11)
C12 0.029(9) 0.017(7) 0.028(9) -0.002(5) -0.007(5) 0.010(6)
C13 0.020(11) 0.014(10) 0.024(10) -0.010(8) 0.009(8) -0.005(8)
C14 0.021(11) 0.014(10) 0.035(12) 0.007(8) 0.016(9) 0.010(9)
C10A 0.011(10) 0.010(9) 0.020(11) 0.000(8) 0.007(8) 0.001(8)
C6A 0.018(7) 0.017(7) 0.019(7) 0.006(5) 0.004(5) 0.009(5)
C8 0.024(11) 0.028(12) 0.026(10) 0.007(8) 0.017(8) 0.018(9)
C8A 0.015(9) 0.006(8) 0.021(9) 0.002(7) -0.012(7) -0.003(7)
C15A 0.023(8) 0.016(7) 0.053(12) 0.004(5) 0.004(6) 0.009(5)
C11A 0.014(7) 0.015(7) 0.040(10) 0.000(5) 0.001(5) 0.002(5)
C14A 0.014(10) 0.016(11) 0.034(11) -0.014(9) -0.011(8) -0.002(8)
C7 0.036(8) 0.024(11) 0.058(16) 0.012(6) 0.008(12) 0.020(6)
C13A 0.025(12) 0.035(14) 0.045(13) 0.005(10) -0.001(10) 0.026(11)
C7A 0.006 0.011(7) 0.007(7) 0.001 0.003(6) 0.002
O2W 0.030(5) 0.068(8) 0.065(7) -0.026(6) -0.020(5) 0.029(6)
N1 0.019(10) 0.030(12) 0.026(11) -0.001(9) 0.007(8) 0.013(9)
C1 0.038(14) 0.007(9) 0.031(14) 0.002 0.011(10) 0.004(9)
C4 0.012(9) 0.020(10) 0.039(15) 0.004(10) 0.005(10) 0.004
C2 0.038(13) 0.022(11) 0.022(10) 0.006(8) -0.002(8) 0.019(10)
C3 0.019(8) 0.022(8) 0.066(14) -0.001(6) 0.023(7) 0.003(6)
N1A 0.020(10) 0.004(8) 0.024(10) -0.002(7) -0.006(8) 0.002(7)
C1A 0.020(11) 0.027(12) 0.023(12) -0.002(5) 0.002(8) 0.015(9)
C5A 0.010(6) 0.014(7) 0.024(8) -0.002(4) 0.000(4) 0.006(5)
C4A 0.023(11) 0.009(8) 0.046(16) -0.003(10) 0.007(11) 0.007(5)
C2A 0.037(14) 0.034(13) 0.046(14) -0.014(10) 0.022(10) 0.016(11)

loop_
_atom_type_symbol
_atom_type_description
_atom_type_scat_dispersion_real
_atom_type_scat_dispersion_imag
_atom_type_scat_source
C C 0.0033 0.0016 'International Tables Vol C Tables 4.2.6.8 and 6.1.1.4'
H H 0.0000 0.0000 'International Tables Vol C Tables 4.2.6.8 and 6.1.1.4'
N N 0.0061 0.0033 'International Tables Vol C Tables 4.2.6.8 and 6.1.1.4'
O O 0.0106 0.0060 'International Tables Vol C Tables 4.2.6.8 and 6.1.1.4'
Dy Dy -0.1892 4.4098 'International Tables Vol C Tables 4.2.6.8 and 6.1.1.4'

loop_
_geom_angle_atom_site_label_1
_geom_angle_atom_site_label_2
_geom_angle_atom_site_label_3
_geom_angle
_geom_angle_site_symmetry_1
_geom_angle_site_symmetry_3
O1 Dy1 O1 79.9(7) . 3_565
O1 Dy1 O1 79.9(7) . 2_665
O1 Dy1 O1 79.9(7) 3_565 2_665
O1 Dy1 N2A 142.8(6) . 2_665
O1 Dy1 N2A 71.1(6) 3_565 2_665
O1 Dy1 N2A 72.6(6) 2_665 2_665
O1 Dy1 N2A 72.6(6) . .
O1 Dy1 N2A 142.8(6) 3_565 .
O1 Dy1 N2A 71.1(6) 2_665 .
N2A Dy1 N2A 119.28(13) 2_665 .
O1 Dy1 N2A 71.1(6) . 3_565
O1 Dy1 N2A 72.6(6) 3_565 3_565
O1 Dy1 N2A 142.8(6) 2_665 3_565
N2A Dy1 N2A 119.27(14) 2_665 3_565
N2A Dy1 N2A 119.28(14) . 3_565
O1 Dy1 N1A 141.2(5) . 2_665
O1 Dy1 N1A 132.3(5) 3_565 2_665
O1 Dy1 N1A 85.2(6) 2_665 2_665
N2A Dy1 N1A 61.2(6) 2_665 2_665
N2A Dy1 N1A 68.8(6) . 2_665
N2A Dy1 N1A 132.0(6) 3_565 2_665
O1 Dy1 N1A 85.2(6) . .
O1 Dy1 N1A 141.2(5) 3_565 .
O1 Dy1 N1A 132.3(5) 2_665 .
N2A Dy1 N1A 132.0(6) 2_665 .
N2A Dy1 N1A 61.2(6) . .
N2A Dy1 N1A 68.8(6) 3_565 .
N1A Dy1 N1A 78.8(6) 2_665 .
O1 Dy1 N1A 132.3(5) . 3_565
O1 Dy1 N1A 85.2(6) 3_565 3_565
O1 Dy1 N1A 141.2(5) 2_665 3_565
N2A Dy1 N1A 68.8(6) 2_665 3_565
N2A Dy1 N1A 132.0(6) . 3_565
N2A Dy1 N1A 61.2(6) 3_565 3_565
N1A Dy1 N1A 78.8(6) 2_665 3_565
N1A Dy1 N1A 78.8(6) . 3_565
O1A Dy2 O1A 82.5(7) 2_775 .
O1A Dy2 O1A 82.5(7) 2_775 3_575
O1A Dy2 O1A 82.5(7) . 3_575
O1A Dy2 N2 70.4(6) 2_775 .
O1A Dy2 N2 70.8(6) . .
O1A Dy2 N2 143.9(6) 3_575 .
O1A Dy2 N2 70.8(6) 2_775 2_775
O1A Dy2 N2 143.9(6) . 2_775
O1A Dy2 N2 70.4(6) 3_575 2_775
N2 Dy2 N2 119.46(13) . 2_775
O1A Dy2 N2 143.9(6) 2_775 3_575
O1A Dy2 N2 70.4(6) . 3_575
O1A Dy2 N2 70.8(6) 3_575 3_575
N2 Dy2 N2 119.46(14) . 3_575
N2 Dy2 N2 119.46(13) 2_775 3_575
O1A Dy2 N1 131.4(6) 2_775 .
O1A Dy2 N1 82.1(6) . .
O1A Dy2 N1 139.9(6) 3_575 .
N2 Dy2 N1 61.0(7) . .
N2 Dy2 N1 134.0(7) 2_775 .
N2 Dy2 N1 69.1(6) 3_575 .
O1A Dy2 N1 82.1(6) 2_775 2_775
O1A Dy2 N1 139.9(6) . 2_775
O1A Dy2 N1 131.4(6) 3_575 2_775
N2 Dy2 N1 69.1(6) . 2_775
N2 Dy2 N1 61.0(7) 2_775 2_775
N2 Dy2 N1 134.0(6) 3_575 2_775
N1 Dy2 N1 80.9(7) . 2_775
O1A Dy2 N1 139.9(6) 2_775 3_575
O1A Dy2 N1 131.4(6) . 3_575
O1A Dy2 N1 82.1(6) 3_575 3_575
N2 Dy2 N1 134.0(7) . 3_575
N2 Dy2 N1 69.1(6) 2_775 3_575
N2 Dy2 N1 61.0(7) 3_575 3_575
N1 Dy2 N1 80.9(7) . 3_575
N1 Dy2 N1 80.9(7) 2_775 3_575
C15A O1A Dy2 155.6(18) . .
C15 O1 Dy1 149.8(15) . .
C6A N2A N3A 102.7(18) . .
C6A N2A Dy1 122.4(15) . .
N3A N2A Dy1 131.4(13) . .
C8A N3A N2A 109.6(18) . .
N3 N2 C6 108(2) . .
N3 N2 Dy2 128.7(16) . .
C6 N2 Dy2 120.6(17) . .
N2 N3 C8 113.5(19) . .
N2 N3 H3A 123.2 . .
C8 N3 H3A 123.2 . .
C11A C12A C13A 116.9(11) . .
C11A C12A C15A 119.0(17) . .
C13A C12A C15A 124.1(17) . .
C14A C9A C10A 117.4(12) . .
C14A C9A C8A 123.1(17) . .
C10A C9A C8A 119.5(16) . .
C10 C9 C14 120.0 . .
C10 C9 C8 115.8(13) . .
C14 C9 C8 124.2(13) . .
C9 C10 C11 120.0 . .
C9 C10 H10A 120.0 . .
C11 C10 H10A 120.0 . .
C12 C11 C10 120.0 . .
C12 C11 H11B 120.0 . .
C10 C11 H11B 120.0 . .
C13 C12 C11 120.0 . .
C13 C12 C15 121.1(13) . .
C11 C12 C15 118.9(13) . .
C12 C13 C14 120.0 . .
C12 C13 H13A 120.0 . .
C14 C13 H13A 120.0 . .
C13 C14 C9 120.0 . .
C13 C14 H14A 120.0 . .
C9 C14 H14A 120.0 . .
N2 C6 C7 108(2) . .
N2 C6 C5 119(2) . .
C7 C6 C5 133(2) . .
C11A C10A C9A 122.4(11) . .
C11A C10A H10B 118.8 . .
C9A C10A H10B 118.8 . .
N2A C6A C7A 114(2) . .
N2A C6A C5A 116(2) . .
C7A C6A C5A 129(2) . .
O1 C15 O2 127(2) . .
O1 C15 C12 116(2) . .
O2 C15 C12 116(2) . .
N3 C8 C7 105(2) . .
N3 C8 C9 127.4(19) . .
C7 C8 C9 128(2) . .
C7A C8A N3A 108.3(19) . .
C7A C8A C9A 131.0(19) . .
N3A C8A C9A 120(2) . .
O2A C15A O1A 121(3) . .
O2A C15A C12A 122(2) . .
O1A C15A C12A 117(2) . .
C10A C11A C12A 120.3(10) . .
C10A C11A H11A 119.8 . .
C12A C11A H11A 119.8 . .
C13A C14A C9A 121.1(13) . .
C13A C14A H14C 119.5 . .
C9A C14A H14C 119.5 . .
C8 C7 C6 105(2) . .
C8 C7 H7A 127.6 . .
C6 C7 H7A 127.6 . .
C14A C13A C12A 121.8(12) . .
C14A C13A H13B 119.1 . .
C12A C13A H13B 119.1 . .
C8A C7A C6A 105.4(18) . .
C8A C7A H7AA 127.3 . .
C6A C7A H7AA 127.3 . .
C5 N1 C1 118(2) . .
C5 N1 Dy2 117.9(17) . .
C1 N1 Dy2 120.9(16) . .
N1 C1 C2 121(2) . .
N1 C1 H1A 119.5 . .
C2 C1 H1A 119.5 . .
N1 C5 C4 123(3) . .
N1 C5 C6 114(2) . .
C4 C5 C6 122(2) . .
C3 C4 C5 120(3) . .
C3 C4 H4A 120.1 . .
C5 C4 H4A 120.1 . .
C1 C2 C3 118(2) . .
C1 C2 H2A 121.1 . .
C3 C2 H2A 121.1 . .
C4 C3 C2 120(2) . .
C4 C3 H3B 119.8 . .
C2 C3 H3B 119.8 . .
C1A N1A C5A 114(2) . .
C1A N1A Dy1 126.2(15) . .
C5A N1A Dy1 117.4(15) . .
N1A C1A C2A 127(2) . .
N1A C1A H1AA 116.5 . .
C2A C1A H1AA 116.5 . .
N1A C5A C4A 125(2) . .
N1A C5A C6A 115(2) . .
C4A C5A C6A 120(2) . .
C3A C4A C5A 118(2) . .
C3A C4A H4AA 121.2 . .
C5A C4A H4AA 121.2 . .
C1A C2A C3A 119(2) . .
C1A C2A H2AA 120.6 . .
C3A C2A H2AA 120.6 . .
C2A C3A C4A 118(2) . .
C2A C3A H3AB 120.8 . .
C4A C3A H3AB 120.8 . .

loop_
_geom_bond_atom_site_label_1
_geom_bond_atom_site_label_2
_geom_bond_distance
_geom_bond_site_symmetry_2
Dy1 O1 2.305(16) .
Dy1 O1 2.305(16) 3_565
Dy1 O1 2.305(16) 2_665
Dy1 N2A 2.494(19) 2_665
Dy1 N2A 2.494(19) .
Dy1 N2A 2.494(19) 3_565
Dy1 N1A 2.67(2) 2_665
Dy1 N1A 2.67(2) .
Dy1 N1A 2.67(2) 3_565
Dy2 O1A 2.295(16) 2_775
Dy2 O1A 2.295(16) .
Dy2 O1A 2.295(16) 3_575
Dy2 N2 2.630(19) .
Dy2 N2 2.630(19) 2_775
Dy2 N2 2.630(19) 3_575
Dy2 N1 2.70(2) .
Dy2 N1 2.70(2) 2_775
Dy2 N1 2.70(2) 3_575
O1A C15A 1.27(3) .
O1 C15 1.27(3) .
N2A C6A 1.36(3) .
N2A N3A 1.43(2) .
N3A C8A 1.40(3) .
N2 N3 1.24(3) .
N2 C6 1.31(3) .
N3 C8 1.32(3) .
N3 H3A 0.8600 .
O2A C15A 1.22(3) .
O2 C15 1.30(3) .
C12A C11A 1.397(16) .
C12A C13A 1.406(17) .
C12A C15A 1.48(3) .
C9A C14A 1.385(19) .
C9A C10A 1.385(17) .
C9A C8A 1.46(3) .
C9 C10 1.3900 .
C9 C14 1.3900 .
C9 C8 1.49(2) .
C10 C11 1.3900 .
C10 H10A 0.9300 .
C11 C12 1.3900 .
C11 H11B 0.9300 .
C12 C13 1.3900 .
C12 C15 1.51(2) .
C13 C14 1.3900 .
C13 H13A 0.9300 .
C14 H14A 1.02(13) .
C6 C7 1.38(3) .
C6 C5 1.52(3) .
C10A C11A 1.382(16) .
C10A H10B 0.9300 .
C6A C7A 1.41(3) .
C6A C5A 1.45(3) .
C8 C7 1.38(3) .
C8A C7A 1.36(3) .
C11A H11A 0.9300 .
C14A C13A 1.375(18) .
C14A H14C 0.9300 .
C7 H7A 0.9300 .
C13A H13B 0.9300 .
C7A H7AA 0.9300 .
N1 C5 1.33(3) .
N1 C1 1.38(3) .
C1 C2 1.39(3) .
C1 H1A 0.9300 .
C5 C4 1.36(4) .
C4 C3 1.35(4) .
C4 H4A 0.9300 .
C2 C3 1.39(3) .
C2 H2A 0.9300 .
C3 H3B 0.9300 .
N1A C1A 1.31(3) .
N1A C5A 1.37(3) .
C1A C2A 1.37(3) .
C1A H1AA 0.9300 .
C5A C4A 1.41(3) .
C4A C3A 1.38(3) .
C4A H4AA 0.9300 .
C2A C3A 1.38(4) .
C2A H2AA 0.9300 .
C3A H3AB 0.9300 .
